data_7154723
loop_
_publ_author_name
'Tyagi, Nidhi'
'Chakraborty, Ajanta'
'Singh, Udai P.'
'Roy, Partha'
'Ghosh, Kaushik'

_publ_section_title
;
 Mononuclear iron(iii) complexes of tridentate ligands with efficient
 nuclease activity and studies of their cytotoxicity.
;
_journal_issue 47
_journal_name_full 'Organic &amp; biomolecular chemistry'
_journal_page_first 11445
_journal_page_last 11458
_journal_paper_doi 10.1039/c5ob01623a
_journal_volume 13
_journal_year 2015
_chemical_formula_moiety 'C38 H32 Fe N6 O2, N O3, H2 O'
_chemical_formula_sum 'C38 H34 Fe N7 O6'
_chemical_formula_weight 740.57
_chemical_name_systematic
; 
 ? 
;
_space_group_IT_number 15
_symmetry_cell_setting monoclinic
_symmetry_space_group_name_Hall '-C 2yc'
_symmetry_space_group_name_H-M 'C 1 2/c 1'
_atom_sites_solution_hydrogens geom
_atom_sites_solution_primary direct
_atom_sites_solution_secondary difmap
_audit_creation_method SHELXL-97
_audit_update_record
;
2015-07-06 deposited with the CCDC.
2015-09-16 downloaded from the CCDC.
;
_cell_angle_alpha 90.00
_cell_angle_beta 97.965(11)
_cell_angle_gamma 90.00
_cell_formula_units_Z 8
_cell_length_a 28.134(8)
_cell_length_b 12.016(4)
_cell_length_c 20.690(7)
_cell_measurement_reflns_used 97
_cell_measurement_temperature 100(2)
_cell_measurement_theta_max 26.07
_cell_measurement_theta_min 1.46
_cell_volume 6927(4)
_computing_cell_refinement 'Bruker SHELXTL-NT'
_computing_data_collection 'Bruker Kappa Apex'
_computing_data_reduction 'Bruker SAINT + NT'
_computing_structure_refinement 'SHELXL-97 (Sheldrick, 1997)'
_computing_structure_solution 'SHELXS-97 (Sheldrick, 1990)'
_diffrn_ambient_temperature 100(2)
_diffrn_measured_fraction_theta_full 0.979
_diffrn_measured_fraction_theta_max 0.979
_diffrn_measurement_device_type 'CCD area detector'
_diffrn_measurement_method 'phi and omega scans'
_diffrn_radiation_monochromator graphite
_diffrn_radiation_source 'fine-focus sealed tube'
_diffrn_radiation_type MoK\a
_diffrn_radiation_wavelength 0.71073
_diffrn_reflns_av_R_equivalents 0.0901
_diffrn_reflns_av_sigmaI/netI 0.0741
_diffrn_reflns_limit_h_max 34
_diffrn_reflns_limit_h_min -34
_diffrn_reflns_limit_k_max 14
_diffrn_reflns_limit_k_min -14
_diffrn_reflns_limit_l_max 25
_diffrn_reflns_limit_l_min -25
_diffrn_reflns_number 49013
_diffrn_reflns_theta_full 26.07
_diffrn_reflns_theta_max 26.07
_diffrn_reflns_theta_min 1.46
_exptl_absorpt_coefficient_mu 0.494
_exptl_absorpt_correction_T_max 0.929
_exptl_absorpt_correction_T_min 0.893
_exptl_absorpt_correction_type multi-scan
_exptl_absorpt_process_details '(SADABS; Bruker, 2000)'
_exptl_crystal_colour orange
_exptl_crystal_density_diffrn 1.420
_exptl_crystal_density_method 'not measured'
_exptl_crystal_description Block
_exptl_crystal_F_000 3080.0
_exptl_crystal_size_max 0.24
_exptl_crystal_size_mid 0.19
_exptl_crystal_size_min 0.15
_refine_diff_density_max 1.505
_refine_diff_density_min -0.529
_refine_diff_density_rms 0.108
_refine_ls_extinction_method none
_refine_ls_goodness_of_fit_ref 1.209
_refine_ls_hydrogen_treatment mixed
_refine_ls_matrix_type full
_refine_ls_number_parameters 474
_refine_ls_number_reflns 6711
_refine_ls_number_restraints 0
_refine_ls_restrained_S_all 1.209
_refine_ls_R_factor_all 0.0986
_refine_ls_R_factor_gt 0.0623
_refine_ls_shift/su_max 0.01
_refine_ls_shift/su_mean 0.015
_refine_ls_structure_factor_coef Fsqd
_refine_ls_weighting_details 'calc w=1/[\s^2^(Fo^2^)+(0.1000P)^2^+0.6359P] where P=(Fo^2^+2Fc^2^)/3'
_refine_ls_weighting_scheme calc
_refine_ls_wR_factor_gt 0.1792
_refine_ls_wR_factor_ref 0.2055
_reflns_number_gt 4529
_reflns_number_total 6711
_reflns_threshold_expression >2sigma(I)
_cod_data_source_file c5ob01623a2.cif
_cod_data_source_block ups429kgnt57a
_cod_depositor_comments 'Adding full bibliography for 7154720--7154723.cif.'
_cod_original_sg_symbol_H-M 'C 2/c'
_cod_database_code 7154723

loop_
_symmetry_equiv_pos_as_xyz
'x, y, z'
'-x, y, -z+1/2'
'x+1/2, y+1/2, z'
'-x+1/2, y+1/2, -z+1/2'
'-x, -y, -z'
'x, -y, z-1/2'
'-x+1/2, -y+1/2, -z'
'x+1/2, -y+1/2, z-1/2'

loop_
_atom_site_label
_atom_site_type_symbol
_atom_site_fract_x
_atom_site_fract_y
_atom_site_fract_z
_atom_site_U_iso_or_equiv
_atom_site_adp_type
_atom_site_occupancy
_atom_site_symmetry_multiplicity
_atom_site_calc_flag
_atom_site_refinement_flags
Fe1 Fe 0.635554(18) 0.64427(4) 0.76843(2) 0.0369(2) Uani 1 1 d .
O1 O 0.68480(10) 0.5677(2) 0.82070(13) 0.0493(7) Uani 1 1 d .
O2 O 0.67156(9) 0.7194(2) 0.71121(12) 0.0427(6) Uani 1 1 d .
O3 O 0.5516(3) 0.2741(8) 0.4586(3) 0.190(4) Uani 1 1 d .
O4 O 0.5036(2) 0.2814(9) 0.5266(4) 0.239(5) Uani 1 1 d .
O5 O 0.5347(3) 0.1509(9) 0.5024(5) 0.222(4) Uani 1 1 d .
N1 N 0.57889(10) 0.7628(3) 0.74757(15) 0.0414(7) Uani 1 1 d .
N2 N 0.62627(11) 0.8709(2) 0.82387(15) 0.0393(7) Uani 1 1 d .
N3 N 0.64538(10) 0.7651(2) 0.84334(14) 0.0362(7) Uani 1 1 d .
N4 N 0.61782(11) 0.5363(2) 0.68819(14) 0.0407(7) Uani 1 1 d .
N5 N 0.60081(12) 0.4290(3) 0.70468(15) 0.0434(8) Uani 1 1 d .
N6 N 0.58443(11) 0.5266(3) 0.79612(15) 0.0455(8) Uani 1 1 d .
N7 N 0.5259(2) 0.2588(7) 0.4930(3) 0.102(2) Uani 1 1 d .
C1 C 0.59172(13) 0.8653(3) 0.76781(19) 0.0407(9) Uani 1 1 d .
C2 C 0.57137(16) 0.9600(4) 0.7371(2) 0.0609(12) Uani 1 1 d .
H2 H 0.5820 1.0305 0.7510 0.073 Uiso 1 1 calc R
C3 C 0.53580(17) 0.9474(5) 0.6866(3) 0.0711(14) Uani 1 1 d .
H3 H 0.5219 1.0096 0.6649 0.085 Uiso 1 1 calc R
C4 C 0.52024(16) 0.8423(4) 0.6673(2) 0.0633(13) Uani 1 1 d .
H4 H 0.4948 0.8326 0.6339 0.076 Uiso 1 1 calc R
C5 C 0.54295(14) 0.7534(4) 0.6980(2) 0.0534(11) Uani 1 1 d .
H5 H 0.5331 0.6825 0.6840 0.064 Uiso 1 1 calc R
C6 C 0.66060(13) 0.7508(3) 0.90538(17) 0.0400(9) Uani 1 1 d .
C7 C 0.65562(19) 0.8412(4) 0.9541(2) 0.0632(13) Uani 1 1 d .
H7A H 0.6861 0.8767 0.9662 0.095 Uiso 1 1 calc R
H7B H 0.6449 0.8096 0.9922 0.095 Uiso 1 1 calc R
H7C H 0.6327 0.8951 0.9351 0.095 Uiso 1 1 calc R
C8 C 0.68158(14) 0.6445(3) 0.92767(18) 0.0433(9) Uani 1 1 d .
C9 C 0.6924(2) 0.6231(4) 0.9942(2) 0.0700(14) Uani 1 1 d .
H9 H 0.6862 0.6784 1.0233 0.084 Uiso 1 1 calc R
C10 C 0.7118(2) 0.5249(5) 1.0189(3) 0.0876(18) Uani 1 1 d .
H10 H 0.7183 0.5143 1.0638 0.105 Uiso 1 1 calc R
C11 C 0.7216(2) 0.4416(5) 0.9766(3) 0.0806(16) Uani 1 1 d .
H11 H 0.7348 0.3746 0.9929 0.097 Uiso 1 1 calc R
C12 C 0.71178(16) 0.4581(4) 0.9111(2) 0.0647(13) Uani 1 1 d .
H12 H 0.7182 0.4014 0.8830 0.078 Uiso 1 1 calc R
C13 C 0.69219(13) 0.5589(3) 0.88475(19) 0.0436(9) Uani 1 1 d .
C14 C 0.65861(13) 0.9656(3) 0.82921(18) 0.0404(9) Uani 1 1 d .
C15 C 0.70105(14) 0.9594(3) 0.8034(2) 0.0496(10) Uani 1 1 d .
H15 H 0.7095 0.8948 0.7831 0.060 Uiso 1 1 calc R
C16 C 0.73072(15) 1.0509(4) 0.8082(2) 0.0624(12) Uani 1 1 d .
H16 H 0.7597 1.0473 0.7914 0.075 Uiso 1 1 calc R
C17 C 0.71853(16) 1.1473(4) 0.8373(3) 0.0614(12) Uani 1 1 d .
H17 H 0.7389 1.2085 0.8399 0.074 Uiso 1 1 calc R
C18 C 0.67565(18) 1.1528(4) 0.8626(3) 0.0632(13) Uani 1 1 d .
H18 H 0.6672 1.2175 0.8828 0.076 Uiso 1 1 calc R
C19 C 0.64541(16) 1.0618(4) 0.8577(2) 0.0546(11) Uani 1 1 d .
H19 H 0.6162 1.0656 0.8738 0.066 Uiso 1 1 calc R
C20 C 0.65721(13) 0.7424(3) 0.64906(18) 0.0419(9) Uani 1 1 d .
C21 C 0.62762(14) 0.6721(3) 0.60738(19) 0.0436(9) Uani 1 1 d .
C22 C 0.61427(18) 0.7065(4) 0.5419(2) 0.0655(13) Uani 1 1 d .
H22 H 0.5950 0.6606 0.5131 0.079 Uiso 1 1 calc R
C23 C 0.6294(2) 0.8064(5) 0.5203(2) 0.0751(15) Uani 1 1 d .
H23 H 0.6193 0.8289 0.4776 0.090 Uiso 1 1 calc R
C24 C 0.6596(2) 0.8743(4) 0.5619(3) 0.0708(14) Uani 1 1 d .
H24 H 0.6705 0.9411 0.5466 0.085 Uiso 1 1 calc R
C25 C 0.67345(17) 0.8430(3) 0.6251(2) 0.0574(11) Uani 1 1 d .
H25 H 0.6938 0.8887 0.6527 0.069 Uiso 1 1 calc R
C26 C 0.60971(14) 0.5644(3) 0.62722(18) 0.0438(9) Uani 1 1 d .
C27 C 0.58176(19) 0.4917(4) 0.5773(2) 0.0695(14) Uani 1 1 d .
H27A H 0.6034 0.4527 0.5533 0.104 Uiso 1 1 calc R
H27B H 0.5604 0.5366 0.5480 0.104 Uiso 1 1 calc R
H27C H 0.5635 0.4389 0.5986 0.104 Uiso 1 1 calc R
C28 C 0.58462(14) 0.4288(3) 0.76580(19) 0.0441(9) Uani 1 1 d .
C29 C 0.56828(17) 0.3309(4) 0.7921(2) 0.0605(12) Uani 1 1 d .
H29 H 0.5700 0.2627 0.7714 0.073 Uiso 1 1 calc R
C30 C 0.54958(19) 0.3399(4) 0.8497(2) 0.0685(14) Uani 1 1 d .
H30 H 0.5381 0.2767 0.8683 0.082 Uiso 1 1 calc R
C31 C 0.54764(16) 0.4410(4) 0.8801(2) 0.0634(13) Uani 1 1 d .
H31 H 0.5344 0.4471 0.9188 0.076 Uiso 1 1 calc R
C32 C 0.56555(15) 0.5323(4) 0.8525(2) 0.0542(11) Uani 1 1 d .
H32 H 0.5647 0.6007 0.8733 0.065 Uiso 1 1 calc R
C33 C 0.62773(15) 0.3349(3) 0.68534(19) 0.0460(10) Uani 1 1 d .
C34 C 0.67688(16) 0.3327(3) 0.6996(2) 0.0587(12) Uani 1 1 d .
H34 H 0.6930 0.3911 0.7226 0.070 Uiso 1 1 calc R
C35 C 0.70222(19) 0.2442(4) 0.6797(3) 0.0719(14) Uani 1 1 d .
H35 H 0.7355 0.2435 0.6887 0.086 Uiso 1 1 calc R
C36 C 0.6788(2) 0.1577(4) 0.6470(3) 0.0681(14) Uani 1 1 d .
H36 H 0.6962 0.0981 0.6337 0.082 Uiso 1 1 calc R
C37 C 0.6300(2) 0.1581(4) 0.6336(2) 0.0672(13) Uani 1 1 d .
H37 H 0.6142 0.0978 0.6121 0.081 Uiso 1 1 calc R
C38 C 0.60393(17) 0.2471(4) 0.6516(2) 0.0589(11) Uani 1 1 d .
H38 H 0.5707 0.2482 0.6412 0.071 Uiso 1 1 calc R
O6 O 0.5441(2) 0.9578(5) 0.4293(3) 0.1157(19) Uiso 1 1 d .
H6A H 0.5529(8) 1.012(2) 0.4559(12) 0.000(6) Uiso 1 1 d .
H6B H 0.5348(9) 0.913(2) 0.4155(13) 0.000(7) Uiso 1 1 d .

loop_
_atom_site_aniso_label
_atom_site_aniso_U_11
_atom_site_aniso_U_22
_atom_site_aniso_U_33
_atom_site_aniso_U_23
_atom_site_aniso_U_13
_atom_site_aniso_U_12
Fe1 0.0395(3) 0.0347(3) 0.0369(3) -0.0002(2) 0.0064(2) 0.0004(2)
O1 0.0538(16) 0.0448(16) 0.0486(16) 0.0016(13) 0.0046(13) 0.0099(13)
O2 0.0435(14) 0.0414(15) 0.0436(15) 0.0031(12) 0.0071(11) -0.0021(11)
O3 0.184(7) 0.273(10) 0.128(5) -0.045(5) 0.073(5) -0.098(6)
O4 0.086(4) 0.414(14) 0.222(7) -0.229(9) 0.037(4) -0.015(5)
O5 0.200(9) 0.184(9) 0.257(11) 0.008(7) -0.053(7) -0.029(7)
N1 0.0354(16) 0.0457(19) 0.0435(18) -0.0021(14) 0.0066(13) 0.0010(14)
N2 0.0402(17) 0.0324(17) 0.0449(18) -0.0010(13) 0.0044(14) 0.0030(13)
N3 0.0367(15) 0.0339(16) 0.0384(17) 0.0039(13) 0.0061(13) 0.0007(13)
N4 0.0497(18) 0.0345(17) 0.0383(17) 0.0032(13) 0.0077(14) -0.0052(14)
N5 0.0562(19) 0.0352(17) 0.0408(18) 0.0006(14) 0.0134(15) -0.0085(14)
N6 0.0481(18) 0.0455(19) 0.0443(18) 0.0018(15) 0.0109(15) -0.0015(15)
N7 0.075(3) 0.159(6) 0.075(3) -0.063(4) 0.027(3) -0.046(4)
C1 0.0364(19) 0.042(2) 0.044(2) -0.0005(17) 0.0069(16) 0.0031(16)
C2 0.061(3) 0.045(3) 0.072(3) 0.007(2) -0.005(2) 0.002(2)
C3 0.062(3) 0.070(3) 0.075(3) 0.018(3) -0.011(3) 0.020(3)
C4 0.052(3) 0.081(4) 0.054(3) 0.001(2) -0.005(2) 0.009(2)
C5 0.037(2) 0.066(3) 0.055(3) -0.011(2) 0.0005(18) 0.0028(19)
C6 0.042(2) 0.044(2) 0.0346(19) -0.0011(16) 0.0064(16) -0.0047(16)
C7 0.090(3) 0.062(3) 0.038(2) -0.003(2) 0.010(2) 0.008(2)
C8 0.045(2) 0.045(2) 0.040(2) 0.0087(17) 0.0052(17) -0.0029(17)
C9 0.091(4) 0.069(3) 0.048(3) 0.014(2) 0.004(3) 0.004(3)
C10 0.104(4) 0.092(5) 0.063(3) 0.032(3) -0.005(3) 0.011(3)
C11 0.090(4) 0.073(4) 0.075(4) 0.035(3) -0.001(3) 0.018(3)
C12 0.065(3) 0.048(3) 0.078(3) 0.018(2) 0.001(2) 0.010(2)
C13 0.039(2) 0.043(2) 0.048(2) 0.0083(18) 0.0019(17) -0.0024(17)
C14 0.042(2) 0.035(2) 0.044(2) 0.0029(16) 0.0084(17) 0.0019(16)
C15 0.045(2) 0.043(2) 0.063(3) 0.0003(19) 0.0151(19) 0.0081(18)
C16 0.044(2) 0.055(3) 0.092(4) 0.009(3) 0.023(2) 0.000(2)
C17 0.055(3) 0.042(2) 0.088(3) 0.004(2) 0.010(2) -0.012(2)
C18 0.073(3) 0.037(2) 0.083(3) -0.011(2) 0.021(3) -0.010(2)
C19 0.056(2) 0.046(2) 0.066(3) -0.007(2) 0.021(2) -0.003(2)
C20 0.047(2) 0.041(2) 0.041(2) 0.0086(17) 0.0181(17) 0.0108(17)
C21 0.048(2) 0.043(2) 0.041(2) 0.0097(17) 0.0115(17) 0.0029(17)
C22 0.078(3) 0.072(3) 0.044(2) 0.014(2) 0.001(2) -0.006(3)
C23 0.095(4) 0.076(4) 0.055(3) 0.031(3) 0.013(3) 0.008(3)
C24 0.093(4) 0.054(3) 0.071(3) 0.026(3) 0.028(3) 0.004(3)
C25 0.068(3) 0.039(2) 0.067(3) 0.013(2) 0.015(2) -0.003(2)
C26 0.049(2) 0.046(2) 0.037(2) 0.0034(17) 0.0069(17) 0.0015(18)
C27 0.084(3) 0.068(3) 0.050(3) 0.002(2) -0.013(2) -0.021(3)
C28 0.046(2) 0.043(2) 0.043(2) 0.0009(18) 0.0061(17) -0.0050(17)
C29 0.075(3) 0.046(3) 0.064(3) 0.007(2) 0.023(2) -0.008(2)
C30 0.080(3) 0.064(3) 0.065(3) 0.019(3) 0.023(3) -0.012(3)
C31 0.060(3) 0.083(4) 0.052(3) 0.012(3) 0.025(2) -0.003(2)
C32 0.056(2) 0.061(3) 0.048(2) 0.000(2) 0.017(2) 0.000(2)
C33 0.061(3) 0.035(2) 0.042(2) 0.0010(17) 0.0093(19) -0.0068(18)
C34 0.058(3) 0.036(2) 0.080(3) -0.003(2) 0.005(2) -0.0062(19)
C35 0.063(3) 0.051(3) 0.103(4) 0.003(3) 0.016(3) 0.002(2)
C36 0.086(4) 0.043(3) 0.080(3) 0.005(2) 0.025(3) 0.005(2)
C37 0.094(4) 0.045(3) 0.064(3) -0.012(2) 0.018(3) -0.007(2)
C38 0.069(3) 0.050(3) 0.057(3) -0.013(2) 0.009(2) -0.012(2)

loop_
_atom_type_symbol
_atom_type_description
_atom_type_scat_dispersion_real
_atom_type_scat_dispersion_imag
_atom_type_scat_source
C C 0.0033 0.0016 'International Tables Vol C Tables 4.2.6.8 and 6.1.1.4'
H H 0.0000 0.0000 'International Tables Vol C Tables 4.2.6.8 and 6.1.1.4'
N N 0.0061 0.0033 'International Tables Vol C Tables 4.2.6.8 and 6.1.1.4'
O O 0.0106 0.0060 'International Tables Vol C Tables 4.2.6.8 and 6.1.1.4'
Fe Fe 0.3463 0.8444 'International Tables Vol C Tables 4.2.6.8 and 6.1.1.4'
Cl Cl 0.1484 0.1585 'International Tables Vol C Tables 4.2.6.8 and 6.1.1.4'

loop_
_geom_angle_atom_site_label_1
_geom_angle_atom_site_label_2
_geom_angle_atom_site_label_3
_geom_angle
O1 Fe1 O2 100.25(12)
O1 Fe1 N4 103.14(12)
O2 Fe1 N4 83.67(11)
O1 Fe1 N3 84.43(12)
O2 Fe1 N3 95.98(11)
N4 Fe1 N3 172.38(12)
O1 Fe1 N1 156.06(12)
O2 Fe1 N1 90.28(12)
N4 Fe1 N1 99.33(12)
N3 Fe1 N1 73.05(12)
O1 Fe1 N6 89.54(12)
O2 Fe1 N6 156.48(12)
N4 Fe1 N6 73.25(12)
N3 Fe1 N6 106.29(12)
N1 Fe1 N6 89.08(13)
C13 O1 Fe1 128.3(2)
C20 O2 Fe1 126.2(2)
C1 N1 C5 117.4(3)
C1 N1 Fe1 112.9(2)
C5 N1 Fe1 124.1(3)
C1 N2 N3 112.5(3)
C1 N2 C14 117.0(3)
N3 N2 C14 118.2(3)
C6 N3 N2 117.2(3)
C6 N3 Fe1 128.4(3)
N2 N3 Fe1 113.7(2)
C26 N4 N5 116.5(3)
C26 N4 Fe1 126.6(3)
N5 N4 Fe1 114.6(2)
C28 N5 N4 112.1(3)
C28 N5 C33 119.7(3)
N4 N5 C33 115.6(3)
C28 N6 C32 118.6(3)
C28 N6 Fe1 114.1(2)
C32 N6 Fe1 123.7(3)
O4 N7 O3 154.9(12)
O4 N7 O5 106.1(11)
O3 N7 O5 97.5(8)
N1 C1 C2 122.5(4)
N1 C1 N2 115.4(3)
C2 C1 N2 122.1(4)
C3 C2 C1 118.4(4)
C3 C2 H2 120.8
C1 C2 H2 120.8
C2 C3 C4 119.9(4)
C2 C3 H3 120.0
C4 C3 H3 120.0
C5 C4 C3 118.4(4)
C5 C4 H4 120.8
C3 C4 H4 120.8
N1 C5 C4 123.2(4)
N1 C5 H5 118.4
C4 C5 H5 118.4
N3 C6 C8 119.3(3)
N3 C6 C7 121.1(3)
C8 C6 C7 119.6(3)
C6 C7 H7A 109.5
C6 C7 H7B 109.5
H7A C7 H7B 109.5
C6 C7 H7C 109.5
H7A C7 H7C 109.5
H7B C7 H7C 109.5
C9 C8 C13 116.7(4)
C9 C8 C6 120.0(4)
C13 C8 C6 123.3(3)
C10 C9 C8 123.4(5)
C10 C9 H9 118.3
C8 C9 H9 118.3
C9 C10 C11 119.4(5)
C9 C10 H10 120.3
C11 C10 H10 120.3
C12 C11 C10 119.7(5)
C12 C11 H11 120.1
C10 C11 H11 120.1
C11 C12 C13 121.7(5)
C11 C12 H12 119.1
C13 C12 H12 119.1
O1 C13 C12 117.2(4)
O1 C13 C8 123.7(3)
C12 C13 C8 119.1(4)
C19 C14 C15 120.9(4)
C19 C14 N2 119.3(3)
C15 C14 N2 119.8(3)
C16 C15 C14 118.6(4)
C16 C15 H15 120.7
C14 C15 H15 120.7
C17 C16 C15 121.4(4)
C17 C16 H16 119.3
C15 C16 H16 119.3
C16 C17 C18 119.4(4)
C16 C17 H17 120.3
C18 C17 H17 120.3
C19 C18 C17 119.8(4)
C19 C18 H18 120.1
C17 C18 H18 120.1
C14 C19 C18 119.8(4)
C14 C19 H19 120.1
C18 C19 H19 120.1
O2 C20 C21 123.3(3)
O2 C20 C25 116.8(4)
C21 C20 C25 119.8(4)
C20 C21 C22 118.0(4)
C20 C21 C26 124.0(3)
C22 C21 C26 118.0(4)
C23 C22 C21 121.0(5)
C23 C22 H22 119.5
C21 C22 H22 119.5
C22 C23 C24 120.4(4)
C22 C23 H23 119.8
C24 C23 H23 119.8
C25 C24 C23 120.0(4)
C25 C24 H24 120.0
C23 C24 H24 120.0
C24 C25 C20 120.7(5)
C24 C25 H25 119.6
C20 C25 H25 119.6
N4 C26 C21 118.7(3)
N4 C26 C27 121.8(4)
C21 C26 C27 119.5(3)
C26 C27 H27A 109.5
C26 C27 H27B 109.5
H27A C27 H27B 109.5
C26 C27 H27C 109.5
H27A C27 H27C 109.5
H27B C27 H27C 109.5
N6 C28 C29 122.3(4)
N6 C28 N5 116.5(3)
C29 C28 N5 121.1(4)
C30 C29 C28 117.3(4)
C30 C29 H29 121.4
C28 C29 H29 121.4
C29 C30 C31 120.8(4)
C29 C30 H30 119.6
C31 C30 H30 119.6
C32 C31 C30 118.6(4)
C32 C31 H31 120.7
C30 C31 H31 120.7
N6 C32 C31 122.3(4)
N6 C32 H32 118.9
C31 C32 H32 118.9
C34 C33 C38 119.7(4)
C34 C33 N5 120.4(4)
C38 C33 N5 119.9(4)
C33 C34 C35 119.9(4)
C33 C34 H34 120.0
C35 C34 H34 120.0
C36 C35 C34 120.3(5)
C36 C35 H35 119.8
C34 C35 H35 119.8
C35 C36 C37 120.2(5)
C35 C36 H36 119.9
C37 C36 H36 119.9
C36 C37 C38 120.5(5)
C36 C37 H37 119.8
C38 C37 H37 119.8
C37 C38 C33 119.3(5)
C37 C38 H38 120.4
C33 C38 H38 120.4
H6A O6 H6B 165(3)

loop_
_geom_bond_atom_site_label_1
_geom_bond_atom_site_label_2
_geom_bond_distance
Fe1 O1 1.876(3)
Fe1 O2 1.891(3)
Fe1 N4 2.111(3)
Fe1 N3 2.114(3)
Fe1 N1 2.136(3)
Fe1 N6 2.150(3)
O1 C13 1.317(4)
O2 C20 1.323(4)
O3 N7 1.100(6)
O4 N7 1.034(6)
O5 N7 1.328(9)
N1 C1 1.335(5)
N1 C5 1.342(5)
N2 C1 1.408(5)
N2 N3 1.417(4)
N2 C14 1.452(5)
N3 C6 1.307(5)
N4 C26 1.295(5)
N4 N5 1.434(4)
N5 C28 1.402(5)
N5 C33 1.448(5)
N6 C28 1.333(5)
N6 C32 1.349(5)
C1 C2 1.387(6)
C2 C3 1.352(6)
C2 H2 0.9300
C3 C4 1.377(7)
C3 H3 0.9300
C4 C5 1.357(6)
C4 H4 0.9300
C5 H5 0.9300
C6 C8 1.455(5)
C6 C7 1.502(5)
C7 H7A 0.9600
C7 H7B 0.9600
C7 H7C 0.9600
C8 C9 1.391(6)
C8 C13 1.417(6)
C9 C10 1.370(7)
C9 H9 0.9300
C10 C11 1.382(8)
C10 H10 0.9300
C11 C12 1.359(7)
C11 H11 0.9300
C12 C13 1.410(6)
C12 H12 0.9300
C14 C19 1.372(5)
C14 C15 1.376(5)
C15 C16 1.376(6)
C15 H15 0.9300
C16 C17 1.369(6)
C16 H16 0.9300
C17 C18 1.382(6)
C17 H17 0.9300
C18 C19 1.380(6)
C18 H18 0.9300
C19 H19 0.9300
C20 C21 1.397(6)
C20 C25 1.407(5)
C21 C22 1.418(6)
C21 C26 1.468(5)
C22 C23 1.368(7)
C22 H22 0.9300
C23 C24 1.387(8)
C23 H23 0.9300
C24 C25 1.366(7)
C24 H24 0.9300
C25 H25 0.9300
C26 C27 1.491(6)
C27 H27A 0.9600
C27 H27B 0.9600
C27 H27C 0.9600
C28 C29 1.400(6)
C29 C30 1.371(6)
C29 H29 0.9300
C30 C31 1.373(7)
C30 H30 0.9300
C31 C32 1.365(6)
C31 H31 0.9300
C32 H32 0.9300
C33 C34 1.373(6)
C33 C38 1.386(5)
C34 C35 1.375(6)
C34 H34 0.9300
C35 C36 1.359(7)
C35 H35 0.9300
C36 C37 1.362(7)
C36 H36 0.9300
C37 C38 1.378(6)
C37 H37 0.9300
C38 H38 0.9300
O6 H6A 0.87(3)
O6 H6B 0.65(3)

loop_
_geom_torsion_atom_site_label_1
_geom_torsion_atom_site_label_2
_geom_torsion_atom_site_label_3
_geom_torsion_atom_site_label_4
_geom_torsion
O2 Fe1 O1 C13 133.8(3)
N4 Fe1 O1 C13 -140.4(3)
N3 Fe1 O1 C13 38.7(3)
N1 Fe1 O1 C13 19.0(5)
N6 Fe1 O1 C13 -67.7(3)
O1 Fe1 O2 C20 146.1(3)
N4 Fe1 O2 C20 43.9(3)
N3 Fe1 O2 C20 -128.5(3)
N1 Fe1 O2 C20 -55.5(3)
N6 Fe1 O2 C20 32.8(5)
O1 Fe1 N1 C1 51.9(4)
O2 Fe1 N1 C1 -64.9(3)
N4 Fe1 N1 C1 -148.5(3)
N3 Fe1 N1 C1 31.3(3)
N6 Fe1 N1 C1 138.6(3)
O1 Fe1 N1 C5 -155.3(3)
O2 Fe1 N1 C5 88.0(3)
N4 Fe1 N1 C5 4.3(3)
N3 Fe1 N1 C5 -175.9(3)
N6 Fe1 N1 C5 -68.5(3)
C1 N2 N3 C6 -151.6(3)
C14 N2 N3 C6 67.2(4)
C1 N2 N3 Fe1 19.8(3)
C14 N2 N3 Fe1 -121.5(3)
O1 Fe1 N3 C6 -28.4(3)
O2 Fe1 N3 C6 -128.2(3)
N4 Fe1 N3 C6 144.8(8)
N1 Fe1 N3 C6 143.3(3)
N6 Fe1 N3 C6 59.4(3)
O1 Fe1 N3 N2 161.4(2)
O2 Fe1 N3 N2 61.6(2)
N4 Fe1 N3 N2 -25.4(10)
N1 Fe1 N3 N2 -26.9(2)
N6 Fe1 N3 N2 -110.8(2)
O1 Fe1 N4 C26 -136.8(3)
O2 Fe1 N4 C26 -37.7(3)
N3 Fe1 N4 C26 50.1(10)
N1 Fe1 N4 C26 51.5(3)
N6 Fe1 N4 C26 137.7(3)
O1 Fe1 N4 N5 61.0(3)
O2 Fe1 N4 N5 160.1(3)
N3 Fe1 N4 N5 -112.1(8)
N1 Fe1 N4 N5 -110.6(2)
N6 Fe1 N4 N5 -24.4(2)
C26 N4 N5 C28 -144.6(3)
Fe1 N4 N5 C28 19.5(4)
C26 N4 N5 C33 73.4(4)
Fe1 N4 N5 C33 -122.6(3)
O1 Fe1 N6 C28 -76.8(3)
O2 Fe1 N6 C28 38.5(5)
N4 Fe1 N6 C28 27.1(3)
N3 Fe1 N6 C28 -160.9(3)
N1 Fe1 N6 C28 127.1(3)
O1 Fe1 N6 C32 81.6(3)
O2 Fe1 N6 C32 -163.1(3)
N4 Fe1 N6 C32 -174.5(3)
N3 Fe1 N6 C32 -2.5(3)
N1 Fe1 N6 C32 -74.5(3)
C5 N1 C1 C2 -3.9(6)
Fe1 N1 C1 C2 150.9(3)
C5 N1 C1 N2 174.1(3)
Fe1 N1 C1 N2 -31.1(4)
N3 N2 C1 N1 7.5(4)
C14 N2 C1 N1 149.3(3)
N3 N2 C1 C2 -174.5(4)
C14 N2 C1 C2 -32.7(5)
N1 C1 C2 C3 2.9(7)
N2 C1 C2 C3 -175.0(4)
C1 C2 C3 C4 0.8(7)
C2 C3 C4 C5 -3.1(8)
C1 N1 C5 C4 1.4(6)
Fe1 N1 C5 C4 -150.3(4)
C3 C4 C5 N1 2.1(7)
N2 N3 C6 C8 -178.6(3)
Fe1 N3 C6 C8 11.5(5)
N2 N3 C6 C7 3.0(5)
Fe1 N3 C6 C7 -166.9(3)
N3 C6 C8 C9 -172.0(4)
C7 C6 C8 C9 6.4(6)
N3 C6 C8 C13 8.3(6)
C7 C6 C8 C13 -173.3(4)
C13 C8 C9 C10 -0.9(7)
C6 C8 C9 C10 179.4(5)
C8 C9 C10 C11 0.3(9)
C9 C10 C11 C12 -0.1(9)
C10 C11 C12 C13 0.6(8)
Fe1 O1 C13 C12 146.1(3)
Fe1 O1 C13 C8 -33.9(5)
C11 C12 C13 O1 178.8(4)
C11 C12 C13 C8 -1.2(7)
C9 C8 C13 O1 -178.7(4)
C6 C8 C13 O1 1.0(6)
C9 C8 C13 C12 1.4(6)
C6 C8 C13 C12 -179.0(4)
C1 N2 C14 C19 88.2(5)
N3 N2 C14 C19 -132.3(4)
C1 N2 C14 C15 -89.2(4)
N3 N2 C14 C15 50.3(5)
C19 C14 C15 C16 1.7(6)
N2 C14 C15 C16 179.0(4)
C14 C15 C16 C17 -0.8(7)
C15 C16 C17 C18 0.3(8)
C16 C17 C18 C19 -0.7(8)
C15 C14 C19 C18 -2.0(7)
N2 C14 C19 C18 -179.4(4)
C17 C18 C19 C14 1.5(7)
Fe1 O2 C20 C21 -35.0(5)
Fe1 O2 C20 C25 145.4(3)
O2 C20 C21 C22 179.3(4)
C25 C20 C21 C22 -1.1(6)
O2 C20 C21 C26 -1.0(6)
C25 C20 C21 C26 178.6(4)
C20 C21 C22 C23 -0.9(7)
C26 C21 C22 C23 179.4(4)
C21 C22 C23 C24 2.4(8)
C22 C23 C24 C25 -1.8(8)
C23 C24 C25 C20 -0.2(7)
O2 C20 C25 C24 -178.7(4)
C21 C20 C25 C24 1.7(6)
N5 N4 C26 C21 -178.2(3)
Fe1 N4 C26 C21 19.9(5)
N5 N4 C26 C27 3.3(6)
Fe1 N4 C26 C27 -158.5(3)
C20 C21 C26 N4 6.7(6)
C22 C21 C26 N4 -173.7(4)
C20 C21 C26 C27 -174.8(4)
C22 C21 C26 C27 4.8(6)
C32 N6 C28 C29 -3.4(6)
Fe1 N6 C28 C29 156.1(3)
C32 N6 C28 N5 174.7(3)
Fe1 N6 C28 N5 -25.7(4)
N4 N5 C28 N6 4.3(5)
C33 N5 C28 N6 144.6(4)
N4 N5 C28 C29 -177.5(4)
C33 N5 C28 C29 -37.2(6)
N6 C28 C29 C30 3.1(7)
N5 C28 C29 C30 -175.0(4)
C28 C29 C30 C31 -0.7(8)
C29 C30 C31 C32 -1.2(8)
C28 N6 C32 C31 1.4(6)
Fe1 N6 C32 C31 -156.0(4)
C30 C31 C32 N6 0.8(7)
C28 N5 C33 C34 -89.9(5)
N4 N5 C33 C34 49.1(5)
C28 N5 C33 C38 90.9(5)
N4 N5 C33 C38 -130.1(4)
C38 C33 C34 C35 0.7(7)
N5 C33 C34 C35 -178.5(4)
C33 C34 C35 C36 -1.1(8)
C34 C35 C36 C37 0.0(8)
C35 C36 C37 C38 1.6(8)
C36 C37 C38 C33 -2.0(7)
C34 C33 C38 C37 0.9(7)
N5 C33 C38 C37 -179.9(4)
